data_4073030
loop_
_publ_author_name
'Jaroschik, Florian'
'Nief, Fran\,cois'
'Le Goff, Xavier-Fr\'ed\'eric'
'Ricard, Louis'

_publ_section_title
;
 Isolation of Stable Organodysprosium(II) Complexes by Chemical Reduction
 of Dysprosium(III) Precursors
;
_journal_issue 5
_journal_name_full Organometallics
_journal_page_first 1123
_journal_paper_doi 10.1021/om0700213
_journal_volume 26
_journal_year 2007
_chemical_formula_sum 'C34 H62 B Dy'
_chemical_formula_weight 644.15
_chemical_name_systematic
; 
 ? 
;
_space_group_IT_number 15
_symmetry_cell_setting monoclinic
_symmetry_space_group_name_Hall '-C 2yc'
_symmetry_space_group_name_H-M 'C 1 2/c 1'
_atom_sites_solution_hydrogens geom
_atom_sites_solution_primary direct
_atom_sites_solution_secondary difmap
_audit_creation_method SHELXL-97
_cell_angle_alpha 90.00
_cell_angle_beta 102.5920(10)
_cell_angle_gamma 90.00
_cell_formula_units_Z 4
_cell_length_a 10.4490(10)
_cell_length_b 16.3910(10)
_cell_length_c 19.9810(10)
_cell_measurement_reflns_used 3234
_cell_measurement_temperature 150.0(1)
_cell_measurement_theta_max 30.034
_cell_measurement_theta_min 0.998
_cell_volume 3339.8(4)
_computing_structure_refinement 'SHELXL-97 (Sheldrick, 1997)'
_computing_structure_solution 'SHELXS-97 (Sheldrick, 1990)'
_diffrn_ambient_temperature 150.0(1)
_diffrn_measured_fraction_theta_full 0.989
_diffrn_measured_fraction_theta_max 0.989
_diffrn_measurement_device_type KappaCCD
_diffrn_measurement_method 'phi and omega scans'
_diffrn_radiation_monochromator graphite
_diffrn_radiation_source 'fine-focus sealed tube'
_diffrn_radiation_type MoK\a
_diffrn_radiation_wavelength 0.71069
_diffrn_reflns_av_R_equivalents 0.0285
_diffrn_reflns_av_sigmaI/netI 0.0437
_diffrn_reflns_limit_h_max 14
_diffrn_reflns_limit_h_min -14
_diffrn_reflns_limit_k_max 23
_diffrn_reflns_limit_k_min -22
_diffrn_reflns_limit_l_max 27
_diffrn_reflns_limit_l_min -27
_diffrn_reflns_number 7866
_diffrn_reflns_theta_full 30.03
_diffrn_reflns_theta_max 30.03
_diffrn_reflns_theta_min 3.55
_exptl_absorpt_coefficient_mu 2.256
_exptl_absorpt_correction_T_max 0.7430
_exptl_absorpt_correction_T_min 0.6367
_exptl_absorpt_correction_type multi-scan
_exptl_crystal_colour 'pale yellow'
_exptl_crystal_density_diffrn 1.281
_exptl_crystal_density_method 'not measured'
_exptl_crystal_description block
_exptl_crystal_F_000 1348
_exptl_crystal_size_max 0.22
_exptl_crystal_size_mid 0.18
_exptl_crystal_size_min 0.14
_refine_diff_density_max 1.987
_refine_diff_density_min -1.479
_refine_diff_density_rms 0.109
_refine_ls_extinction_coef 0.0021(2)
_refine_ls_extinction_expression Fc^*^=kFc[1+0.001xFc^2^\l^3^/sin(2\q)]^-1/4^
_refine_ls_extinction_method SHELXL
_refine_ls_goodness_of_fit_ref 1.057
_refine_ls_hydrogen_treatment mixed
_refine_ls_matrix_type full
_refine_ls_number_parameters 180
_refine_ls_number_reflns 4840
_refine_ls_number_restraints 0
_refine_ls_restrained_S_all 1.057
_refine_ls_R_factor_all 0.0384
_refine_ls_R_factor_gt 0.0332
_refine_ls_shift/su_max 0.001
_refine_ls_shift/su_mean 0.000
_refine_ls_structure_factor_coef Fsqd
_refine_ls_weighting_details 'calc w=1/[\s^2^(Fo^2^)+(0.0537P)^2^+0.0000P] where P=(Fo^2^+2Fc^2^)/3'
_refine_ls_weighting_scheme calc
_refine_ls_wR_factor_gt 0.0855
_refine_ls_wR_factor_ref 0.0889
_reflns_number_gt 4333
_reflns_number_total 4840
_reflns_threshold_expression >2sigma(I)
_cod_data_source_file om0700213si20070109_034632.cif
_cod_data_source_block dyttcpbh4
_cod_depositor_comments
;
The following automatic conversions were performed:

'_symmetry_cell_setting' value 'Monoclinic' changed to 'monoclinic'
according to /home/saulius/struct/CIF-dictionaries/cif_core.dic
dictionary named 'cif_core.dic' version 2.4.1 from 2010-06-29.

Automatic conversion script
Id: cif_fix_values 1715 2011-07-08 13:25:40Z adriana 
;
_cod_original_sg_symbol_H-M 'C2/c     '
_cod_database_code 4073030

loop_
_symmetry_equiv_pos_as_xyz
'x, y, z'
'-x, y, -z+1/2'
'x+1/2, y+1/2, z'
'-x+1/2, y+1/2, -z+1/2'
'-x, -y, -z'
'x, -y, z-1/2'
'-x+1/2, -y+1/2, -z'
'x+1/2, -y+1/2, z-1/2'

loop_
_atom_site_label
_atom_site_type_symbol
_atom_site_fract_x
_atom_site_fract_y
_atom_site_fract_z
_atom_site_U_iso_or_equiv
_atom_site_adp_type
_atom_site_occupancy
_atom_site_symmetry_multiplicity
_atom_site_calc_flag
_atom_site_refinement_flags
Dy1 Dy 0.0000 0.143408(8) 0.2500 0.02597(8) Uani 1 2 d S
C1 C -0.1939(3) 0.14265(14) 0.13138(15) 0.0299(6) Uani 1 1 d .
C2 C -0.1733(2) 0.22688(16) 0.15225(12) 0.0286(5) Uani 1 1 d .
C3 C -0.0421(2) 0.24703(16) 0.14712(12) 0.0302(5) Uani 1 1 d .
H3 H -0.0018 0.2987 0.1582 0.036 Uiso 1 1 calc R
C4 C 0.0183(2) 0.17978(18) 0.12348(13) 0.0323(5) Uani 1 1 d .
C5 C -0.0731(3) 0.1158(2) 0.11639(14) 0.0346(6) Uani 1 1 d .
H5 H -0.0567 0.0617 0.1033 0.042 Uiso 1 1 calc R
C6 C -0.3171(3) 0.08830(18) 0.11225(15) 0.0383(6) Uani 1 1 d .
C7 C -0.2829(3) 0.0065(2) 0.0822(2) 0.0593(10) Uani 1 1 d .
H7A H -0.2170 -0.0223 0.1165 0.089 Uiso 1 1 calc R
H7B H -0.2480 0.0168 0.0413 0.089 Uiso 1 1 calc R
H7C H -0.3621 -0.0271 0.0698 0.089 Uiso 1 1 calc R
C8 C -0.3801(3) 0.06552(17) 0.17243(17) 0.0400(6) Uani 1 1 d .
H8A H -0.4550 0.0292 0.1561 0.060 Uiso 1 1 calc R
H8B H -0.4103 0.1151 0.1916 0.060 Uiso 1 1 calc R
H8C H -0.3154 0.0377 0.2079 0.060 Uiso 1 1 calc R
C9 C -0.4204(4) 0.1295(2) 0.05505(19) 0.0510(9) Uani 1 1 d .
H9A H -0.3789 0.1468 0.0179 0.077 Uiso 1 1 calc R
H9B H -0.4569 0.1773 0.0738 0.077 Uiso 1 1 calc R
H9C H -0.4909 0.0907 0.0372 0.077 Uiso 1 1 calc R
C10 C -0.2668(2) 0.29699(16) 0.16037(14) 0.0339(5) Uani 1 1 d .
C11 C -0.3875(3) 0.27342(17) 0.18853(17) 0.0418(7) Uani 1 1 d .
H11A H -0.4429 0.2360 0.1565 0.063 Uiso 1 1 calc R
H11B H -0.4376 0.3226 0.1939 0.063 Uiso 1 1 calc R
H11C H -0.3588 0.2467 0.2332 0.063 Uiso 1 1 calc R
C12 C -0.3122(4) 0.3382(2) 0.0900(2) 0.0558(9) Uani 1 1 d .
H12A H -0.3571 0.2981 0.0566 0.084 Uiso 1 1 calc R
H12B H -0.2359 0.3599 0.0748 0.084 Uiso 1 1 calc R
H12C H -0.3726 0.3829 0.0938 0.084 Uiso 1 1 calc R
C13 C -0.1935(4) 0.36328(15) 0.2094(2) 0.0427(8) Uani 1 1 d .
H13A H -0.2563 0.4041 0.2182 0.064 Uiso 1 1 calc R
H13B H -0.1279 0.3897 0.1883 0.064 Uiso 1 1 calc R
H13C H -0.1497 0.3379 0.2528 0.064 Uiso 1 1 calc R
C14 C 0.1523(3) 0.1754(2) 0.10594(14) 0.0366(6) Uani 1 1 d .
C15 C 0.1416(5) 0.1343(3) 0.0364(2) 0.0643(13) Uani 1 1 d .
H15A H 0.2286 0.1315 0.0257 0.096 Uiso 1 1 calc R
H15B H 0.0827 0.1660 0.0010 0.096 Uiso 1 1 calc R
H15C H 0.1066 0.0790 0.0380 0.096 Uiso 1 1 calc R
C16 C 0.2100(3) 0.2601(2) 0.10252(19) 0.0516(8) Uani 1 1 d .
H16A H 0.2955 0.2555 0.0902 0.077 Uiso 1 1 calc R
H16B H 0.2209 0.2867 0.1473 0.077 Uiso 1 1 calc R
H16C H 0.1509 0.2926 0.0678 0.077 Uiso 1 1 calc R
C17 C 0.2438(3) 0.1257(3) 0.1607(2) 0.0543(9) Uani 1 1 d .
H17A H 0.2146 0.0688 0.1583 0.081 Uiso 1 1 calc R
H17B H 0.2427 0.1480 0.2061 0.081 Uiso 1 1 calc R
H17C H 0.3332 0.1284 0.1530 0.081 Uiso 1 1 calc R
B1 B 0.0000 -0.0188(3) 0.2500 0.0405(10) Uani 1 2 d S
H1 H 0.082(3) 0.0261(19) 0.2428(15) 0.049 Uiso 1 1 d .
H2 H 0.033(3) -0.046(2) 0.2917(16) 0.049 Uiso 1 1 d .

loop_
_atom_site_aniso_label
_atom_site_aniso_U_11
_atom_site_aniso_U_22
_atom_site_aniso_U_33
_atom_site_aniso_U_23
_atom_site_aniso_U_13
_atom_site_aniso_U_12
Dy1 0.02216(10) 0.02284(11) 0.03128(11) 0.000 0.00227(6) 0.000
C1 0.0219(11) 0.0379(15) 0.0283(12) -0.0056(9) 0.0021(9) 0.0035(8)
C2 0.0237(11) 0.0342(13) 0.0273(11) 0.0018(10) 0.0043(8) 0.0062(9)
C3 0.0268(11) 0.0336(12) 0.0299(12) 0.0051(10) 0.0056(9) 0.0035(9)
C4 0.0240(11) 0.0440(15) 0.0302(12) 0.0011(12) 0.0086(9) 0.0036(10)
C5 0.0276(12) 0.0425(15) 0.0342(13) -0.0113(12) 0.0074(10) 0.0034(11)
C6 0.0228(11) 0.0461(16) 0.0430(15) -0.0172(13) 0.0007(10) 0.0009(10)
C7 0.0320(15) 0.064(2) 0.080(2) -0.041(2) 0.0068(15) -0.0038(14)
C8 0.0247(12) 0.0397(15) 0.0531(17) -0.0082(13) 0.0032(11) -0.0046(10)
C9 0.0329(16) 0.077(2) 0.0385(17) -0.0162(16) -0.0021(13) -0.0010(14)
C10 0.0281(12) 0.0328(13) 0.0403(14) 0.0055(11) 0.0066(10) 0.0080(10)
C11 0.0300(13) 0.0371(15) 0.0607(18) -0.0048(14) 0.0152(12) 0.0075(11)
C12 0.049(2) 0.061(2) 0.054(2) 0.0187(18) 0.0035(16) 0.0153(17)
C13 0.0373(16) 0.0300(14) 0.060(2) -0.0027(12) 0.0099(15) 0.0071(10)
C14 0.0258(12) 0.0540(17) 0.0327(13) 0.0061(13) 0.0122(10) 0.0081(12)
C15 0.048(2) 0.108(4) 0.045(2) -0.0187(19) 0.0277(18) -0.0043(18)
C16 0.0335(15) 0.067(2) 0.059(2) 0.0137(17) 0.0201(14) 0.0012(14)
C17 0.0246(14) 0.081(2) 0.057(2) 0.0225(19) 0.0073(14) 0.0086(15)
B1 0.035(2) 0.026(2) 0.060(3) 0.000 0.010(2) 0.000

loop_
_atom_type_symbol
_atom_type_description
_atom_type_scat_dispersion_real
_atom_type_scat_dispersion_imag
_atom_type_scat_source
C C 0.0033 0.0016 'International Tables Vol C Tables 4.2.6.8 and 6.1.1.4'
H H 0.0000 0.0000 'International Tables Vol C Tables 4.2.6.8 and 6.1.1.4'
B B 0.0013 0.0007 'International Tables Vol C Tables 4.2.6.8 and 6.1.1.4'
Dy Dy -0.1892 4.4098 'International Tables Vol C Tables 4.2.6.8 and 6.1.1.4'

loop_
_geom_angle_atom_site_label_1
_geom_angle_atom_site_label_2
_geom_angle_atom_site_label_3
_geom_angle
_geom_angle_site_symmetry_1
_geom_angle_site_symmetry_3
C3 Dy1 C3 99.50(12) 2 .
C3 Dy1 C4 30.84(8) 2 2
C3 Dy1 C4 124.56(9) . 2
C3 Dy1 C4 124.56(9) 2 .
C3 Dy1 C4 30.84(8) . .
C4 Dy1 C4 153.94(13) 2 .
C3 Dy1 C5 149.35(9) 2 .
C3 Dy1 C5 50.24(9) . .
C4 Dy1 C5 159.43(8) 2 .
C4 Dy1 C5 30.77(9) . .
C3 Dy1 C5 50.24(9) 2 2
C3 Dy1 C5 149.35(9) . 2
C4 Dy1 C5 30.77(9) 2 2
C4 Dy1 C5 159.43(8) . 2
C5 Dy1 C5 160.33(14) . 2
C3 Dy1 B1 130.25(6) 2 .
C3 Dy1 B1 130.25(6) . .
C4 Dy1 B1 103.03(6) 2 .
C4 Dy1 B1 103.03(6) . .
C5 Dy1 B1 80.17(7) . .
C5 Dy1 B1 80.17(7) 2 .
C3 Dy1 C2 31.04(7) 2 2
C3 Dy1 C2 102.00(8) . 2
C4 Dy1 C2 51.45(7) 2 2
C4 Dy1 C2 113.38(8) . 2
C5 Dy1 C2 143.92(8) . 2
C5 Dy1 C2 50.45(8) 2 2
B1 Dy1 C2 120.14(5) . 2
C3 Dy1 C2 102.00(8) 2 .
C3 Dy1 C2 31.04(7) . .
C4 Dy1 C2 113.38(8) 2 .
C4 Dy1 C2 51.45(7) . .
C5 Dy1 C2 50.45(8) . .
C5 Dy1 C2 143.92(8) 2 .
B1 Dy1 C2 120.14(5) . .
C2 Dy1 C2 119.72(11) 2 .
C3 Dy1 C1 50.62(8) 2 2
C3 Dy1 C1 129.82(8) . 2
C4 Dy1 C1 51.18(8) 2 2
C4 Dy1 C1 128.97(8) . 2
C5 Dy1 C1 149.30(8) . 2
C5 Dy1 C1 30.53(8) 2 2
B1 Dy1 C1 89.74(5) . 2
C2 Dy1 C1 30.52(7) 2 2
C2 Dy1 C1 149.99(8) . 2
C3 Dy1 C1 129.82(8) 2 .
C3 Dy1 C1 50.62(8) . .
C4 Dy1 C1 128.97(8) 2 .
C4 Dy1 C1 51.18(8) . .
C5 Dy1 C1 30.53(8) . .
C5 Dy1 C1 149.30(8) 2 .
B1 Dy1 C1 89.74(5) . .
C2 Dy1 C1 149.99(8) 2 .
C2 Dy1 C1 30.52(7) . .
C1 Dy1 C1 179.48(10) 2 .
C3 Dy1 H1 129.6(8) 2 .
C3 Dy1 H1 122.3(8) . .
C4 Dy1 H1 112.5(8) 2 .
C4 Dy1 H1 91.5(8) . .
C5 Dy1 H1 79.0(8) . .
C5 Dy1 H1 83.2(8) 2 .
B1 Dy1 H1 25.0(9) . .
C2 Dy1 H1 106.8(8) 2 .
C2 Dy1 H1 128.4(8) . .
C1 Dy1 H1 79.8(8) 2 .
C1 Dy1 H1 99.7(8) . .
C5 C1 C2 105.8(2) . .
C5 C1 C6 119.8(2) . .
C2 C1 C6 133.4(2) . .
C5 C1 Dy1 70.42(15) . .
C2 C1 Dy1 73.30(14) . .
C6 C1 Dy1 129.14(19) . .
C3 C2 C1 106.5(2) . .
C3 C2 C10 118.3(2) . .
C1 C2 C10 133.3(2) . .
C3 C2 Dy1 70.78(13) . .
C1 C2 Dy1 76.17(15) . .
C10 C2 Dy1 129.58(16) . .
C4 C3 C2 110.5(2) . .
C4 C3 Dy1 75.20(15) . .
C2 C3 Dy1 78.17(14) . .
C4 C3 H3 124.8 . .
C2 C3 H3 124.8 . .
Dy1 C3 H3 113.8 . .
C3 C4 C5 106.0(2) . .
C3 C4 C14 128.4(3) . .
C5 C4 C14 125.6(3) . .
C3 C4 Dy1 73.96(14) . .
C5 C4 Dy1 74.87(15) . .
C14 C4 Dy1 118.22(17) . .
C4 C5 C1 111.2(3) . .
C4 C5 Dy1 74.37(15) . .
C1 C5 Dy1 79.05(16) . .
C4 C5 H5 124.4 . .
C1 C5 H5 124.4 . .
Dy1 C5 H5 114.0 . .
C8 C6 C7 105.5(3) . .
C8 C6 C1 115.0(2) . .
C7 C6 C1 110.3(2) . .
C8 C6 C9 109.6(2) . .
C7 C6 C9 106.0(3) . .
C1 C6 C9 109.9(3) . .
C6 C7 H7A 109.5 . .
C6 C7 H7B 109.5 . .
H7A C7 H7B 109.5 . .
C6 C7 H7C 109.5 . .
H7A C7 H7C 109.5 . .
H7B C7 H7C 109.5 . .
C6 C8 H8A 109.5 . .
C6 C8 H8B 109.5 . .
H8A C8 H8B 109.5 . .
C6 C8 H8C 109.5 . .
H8A C8 H8C 109.5 . .
H8B C8 H8C 109.5 . .
C6 C9 H9A 109.5 . .
C6 C9 H9B 109.5 . .
H9A C9 H9B 109.5 . .
C6 C9 H9C 109.5 . .
H9A C9 H9C 109.5 . .
H9B C9 H9C 109.5 . .
C11 C10 C12 109.3(3) . .
C11 C10 C2 116.2(2) . .
C12 C10 C2 107.9(2) . .
C11 C10 C13 106.1(2) . .
C12 C10 C13 106.3(3) . .
C2 C10 C13 110.6(2) . .
C10 C11 H11A 109.5 . .
C10 C11 H11B 109.5 . .
H11A C11 H11B 109.5 . .
C10 C11 H11C 109.5 . .
H11A C11 H11C 109.5 . .
H11B C11 H11C 109.5 . .
C10 C12 H12A 109.5 . .
C10 C12 H12B 109.5 . .
H12A C12 H12B 109.5 . .
C10 C12 H12C 109.5 . .
H12A C12 H12C 109.5 . .
H12B C12 H12C 109.5 . .
C10 C13 H13A 109.5 . .
C10 C13 H13B 109.5 . .
H13A C13 H13B 109.5 . .
C10 C13 H13C 109.5 . .
H13A C13 H13C 109.5 . .
H13B C13 H13C 109.5 . .
C4 C14 C16 111.2(3) . .
C4 C14 C17 109.0(2) . .
C16 C14 C17 109.1(3) . .
C4 C14 C15 110.1(3) . .
C16 C14 C15 108.2(3) . .
C17 C14 C15 109.2(3) . .
C14 C15 H15A 109.5 . .
C14 C15 H15B 109.5 . .
H15A C15 H15B 109.5 . .
C14 C15 H15C 109.5 . .
H15A C15 H15C 109.5 . .
H15B C15 H15C 109.5 . .
C14 C16 H16A 109.5 . .
C14 C16 H16B 109.5 . .
H16A C16 H16B 109.5 . .
C14 C16 H16C 109.5 . .
H16A C16 H16C 109.5 . .
H16B C16 H16C 109.5 . .
C14 C17 H17A 109.5 . .
C14 C17 H17B 109.5 . .
H17A C17 H17B 109.5 . .
C14 C17 H17C 109.5 . .
H17A C17 H17C 109.5 . .
H17B C17 H17C 109.5 . .
Dy1 B1 H1 50.6(16) . .
Dy1 B1 H2 118(2) . .
H1 B1 H2 106(2) . .

loop_
_geom_bond_atom_site_label_1
_geom_bond_atom_site_label_2
_geom_bond_distance
_geom_bond_site_symmetry_2
Dy1 C3 2.629(2) 2
Dy1 C3 2.629(2) .
Dy1 C4 2.644(2) 2
Dy1 C4 2.644(2) .
Dy1 C5 2.651(3) .
Dy1 C5 2.651(3) 2
Dy1 B1 2.660(4) .
Dy1 C2 2.725(2) 2
Dy1 C2 2.725(2) .
Dy1 C1 2.762(3) 2
Dy1 C1 2.762(3) .
Dy1 H1 2.12(3) .
C1 C5 1.429(4) .
C1 C2 1.445(3) .
C1 C6 1.543(4) .
C2 C3 1.436(3) .
C2 C10 1.540(3) .
C3 C4 1.402(4) .
C3 H3 0.9500 .
C4 C5 1.405(4) .
C4 C14 1.517(3) .
C5 H5 0.9500 .
C6 C8 1.538(4) .
C6 C7 1.543(4) .
C6 C9 1.546(4) .
C7 H7A 0.9800 .
C7 H7B 0.9800 .
C7 H7C 0.9800 .
C8 H8A 0.9800 .
C8 H8B 0.9800 .
C8 H8C 0.9800 .
C9 H9A 0.9800 .
C9 H9B 0.9800 .
C9 H9C 0.9800 .
C10 C11 1.537(4) .
C10 C12 1.539(5) .
C10 C13 1.550(4) .
C11 H11A 0.9800 .
C11 H11B 0.9800 .
C11 H11C 0.9800 .
C12 H12A 0.9800 .
C12 H12B 0.9800 .
C12 H12C 0.9800 .
C13 H13A 0.9800 .
C13 H13B 0.9800 .
C13 H13C 0.9800 .
C14 C16 1.521(5) .
C14 C17 1.523(4) .
C14 C15 1.525(5) .
C15 H15A 0.9800 .
C15 H15B 0.9800 .
C15 H15C 0.9800 .
C16 H16A 0.9800 .
C16 H16B 0.9800 .
C16 H16C 0.9800 .
C17 H17A 0.9800 .
C17 H17B 0.9800 .
C17 H17C 0.9800 .
B1 H1 1.16(3) .
B1 H2 0.94(3) .
